data_1556888
loop_
_publ_author_name
'Korlyukov, Alexander A.'
'Malinska, Maura'
'Vologzhanina, Anna V.'
'Goizman, Mikhail S.'
'Trzybinski, Damian'
'Wozniak, Krzysztof'

_publ_section_title
;
 Charge density view on bicalutamide molecular interactions in the
 monoclinic polymorph and androgen receptor binding pocket
;
_journal_coeditor_code LZ5029SUP1
_journal_issue 1
_journal_name_full IUCrJ
_journal_page_first 71
_journal_page_last 82
_journal_paper_doi 10.1107/S2052252519014416
_journal_volume 7
_journal_year 2020
_chemical_formula_sum 'C18 H14 F4 N2 O4 S'
_chemical_formula_weight 430.37
_space_group_crystal_system monoclinic
_space_group_IT_number 14
_space_group_name_Hall '-P 2ybc'
_space_group_name_H-M_alt 'P 1 21/c 1'
_audit_conform_dict_location ftp://ftp.iucr.org/pub/cif_core.dic
_audit_conform_dict_name cif_core.dic
_audit_conform_dict_version 2.3
_audit_creation_date '24-Jan-01 T15:58:10-00:00'
_audit_creation_method 'XD routine XDCIF'
_cell_angle_alpha 90
_cell_angle_beta 105.8250(10)
_cell_angle_gamma 90
_cell_formula_units_Z 4
_cell_length_a 14.89450(10)
_cell_length_b 12.11880(10)
_cell_length_c 10.28460(10)
_cell_measurement_reflns_used 10000
_cell_measurement_temperature 100.0(2)
_cell_measurement_theta_max 35.0
_cell_measurement_theta_min 3.0
_cell_volume 1786.05(3)
_computing_molecular_graphics 'Volkov et al, (2006)'
_computing_publication_material 'Volkov et al, (2006)'
_computing_structure_refinement 'Volkov et al, (2006)'
_diffrn_ambient_temperature 100.0(2)
_diffrn_measured_fraction_theta_full 0.997
_diffrn_measured_fraction_theta_max 0.986
_diffrn_measurement_device_type 'Agilent Super Nova'
_diffrn_measurement_method 'omega scans'
_diffrn_radiation_type MoK\a
_diffrn_radiation_wavelength 0.71073
_diffrn_reflns_av_R_equivalents 0.0726
_diffrn_reflns_av_unetI/netI 0.0225
_diffrn_reflns_Laue_measured_fraction_full 0.997
_diffrn_reflns_Laue_measured_fraction_max 0.986
_diffrn_reflns_limit_h_max 25
_diffrn_reflns_limit_h_min -25
_diffrn_reflns_limit_k_max 20
_diffrn_reflns_limit_k_min -20
_diffrn_reflns_limit_l_max 17
_diffrn_reflns_limit_l_min -17
_diffrn_reflns_number 175282
_diffrn_reflns_point_group_measured_fraction_full 0.997
_diffrn_reflns_point_group_measured_fraction_max 0.986
_diffrn_reflns_theta_full 25.242
_diffrn_reflns_theta_max 37.619
_diffrn_reflns_theta_min 2.198
_exptl_absorpt_coefficient_mu 0.250
_exptl_crystal_colour colorless
_exptl_crystal_density_diffrn 1.593
_exptl_crystal_description bulk
_exptl_crystal_F_000 880
_exptl_crystal_size_max 0.39
_exptl_crystal_size_mid 0.31
_exptl_crystal_size_min 0.25
_refine_ls_extinction_method none
_refine_ls_goodness_of_fit_ref 1.066
_refine_ls_matrix_type full
_refine_ls_number_parameters 736
_refine_ls_number_reflns 13246
_refine_ls_number_restraints 0
_refine_ls_R_factor_all 0.033
_refine_ls_R_factor_gt 0.02
_refine_ls_shift/su_max 0
_refine_ls_structure_factor_coef F
_refine_ls_weighting_details
;
        calc w1 = [Fo*sqrt(w2) + sqrt(Fo^2^w2^2^ + sqrt(w2^2^))]^2^
        where
     calc w2 = q/[s^2^(Fo^2^) + (0.01 P)^2^ + 0.00 P + 0.00 + 0.00 sin(th)]
     where P = (0.3333 Fo^2^ + 0.6667 Fc^2^)
           q = 1.0
;
_refine_ls_weighting_scheme calc
_refine_ls_wR_factor_ref 0.02
_reflns_Friedel_coverage 0.000
_reflns_number_gt 8699
_reflns_number_total 9381
_reflns_threshold_expression 'I > 2\s(I)'
_cod_data_source_file lz5029.cif
_cod_data_source_block I
_cod_original_sg_symbol_H-M 'P 21/c'
_cod_database_code 1556888

loop_
_space_group_symop_id
_space_group_symop_operation_xyz
1 +X,+Y,+Z
2 -X,1/2+Y,1/2-Z
3 -X,-Y,-Z
4 +X,1/2-Y,1/2+Z

loop_
_atom_local_axes_atom_label
_atom_local_axes_atom0
_atom_local_axes_ax1
_atom_local_axes_atom1
_atom_local_axes_atom2
_atom_local_axes_ax2
S(1) O(1) Z S(1) O(2) Y
F(1) C(7) Z F(1) C(6) Y
F(2) C(16) Z F(2) F(3) Y
F(3) C(16) Z F(3) F(4) Y
F(4) C(16) Z F(4) F(3) Y
O(1) S(1) Z O(1) O(2) Y
O(2) S(1) Z O(2) O(1) Y
O(3) H(3) Z O(3) C(2) Y
O(4) C(3) Z O(4) N(1) Y
N(1) C(14) Z N(1) C(12) Y
N(2) C(17) Z N(2) C(13) Y
C(1) H(1A) Z C(1) H(1B) Y
C(2) O(3) Z C(2) C(18) Y
C(3) O(4) Z C(3) N(1) Y
C(4) C(9) X C(4) C(5) Y
C(5) C(4) X C(5) C(6) Y
C(6) C(5) X C(6) C(7) Y
C(7) C(8) X C(7) C(6) Y
C(8) C(9) X C(8) C(7) Y
C(9) C(4) X C(9) C(8) Y
C(10) C(15) X C(10) C(11) Y
C(11) C(10) X C(11) C(12) Y
C(12) C(11) X C(12) C(13) Y
C(13) C(14) X C(13) C(12) Y
C(14) C(13) X C(14) C(15) Y
C(15) C(10) X C(15) C(14) Y
C(16) F(2) Z C(16) F(3) Y
C(17) C(14) Z C(17) C(12) Y
C(18) H(18B) Z C(18) H(18A) Y
H(3) O(3) Z H(3) C(2) Y
H(1) N(1) Z H(1) C(3) Y
H(1B) C(1) Z H(1B) H(1A) Y
H(1A) C(1) Z H(1A) H(1B) Y
H(5) C(5) Z H(5) C(4) Y
H(6) C(6) Z H(6) C(7) Y
H(8) C(8) Z H(8) C(7) Y
H(9) C(9) Z H(9) C(8) Y
H(11) C(11) Z H(11) C(12) Y
H(14) C(14) Z H(14) C(13) Y
H(15) C(15) Z H(15) C(14) Y
H(18A) C(18) Z H(18A) H(18C) Y
H(18B) C(18) Z H(18B) H(18A) Y
H(18C) C(18) Z H(18C) H(18A) Y

loop_
_atom_rho_multipole_atom_label
_atom_rho_multipole_coeff_Pv
_atom_rho_multipole_coeff_P00
_atom_rho_multipole_coeff_P11
_atom_rho_multipole_coeff_P1-1
_atom_rho_multipole_coeff_P10
_atom_rho_multipole_coeff_P20
_atom_rho_multipole_coeff_P21
_atom_rho_multipole_coeff_P2-1
_atom_rho_multipole_coeff_P22
_atom_rho_multipole_coeff_P2-2
_atom_rho_multipole_coeff_P30
_atom_rho_multipole_coeff_P31
_atom_rho_multipole_coeff_P3-1
_atom_rho_multipole_coeff_P32
_atom_rho_multipole_coeff_P3-2
_atom_rho_multipole_coeff_P33
_atom_rho_multipole_coeff_P3-3
_atom_rho_multipole_coeff_P40
_atom_rho_multipole_coeff_P41
_atom_rho_multipole_coeff_P4-1
_atom_rho_multipole_coeff_P42
_atom_rho_multipole_coeff_P4-2
_atom_rho_multipole_coeff_P43
_atom_rho_multipole_coeff_P4-3
_atom_rho_multipole_coeff_P44
_atom_rho_multipole_coeff_P4-4
_atom_rho_multipole_kappa
_atom_rho_multipole_kappa_prime0
_atom_rho_multipole_kappa_prime1
_atom_rho_multipole_kappa_prime2
_atom_rho_multipole_kappa_prime3
_atom_rho_multipole_kappa_prime4
_atom_rho_multipole_radial_slater_n0
_atom_rho_multipole_radial_slater_zeta0
_atom_rho_multipole_radial_slater_n1
_atom_rho_multipole_radial_slater_zeta1
_atom_rho_multipole_radial_slater_n2
_atom_rho_multipole_radial_slater_zeta2
_atom_rho_multipole_radial_slater_n3
_atom_rho_multipole_radial_slater_zeta3
_atom_rho_multipole_radial_slater_n4
_atom_rho_multipole_radial_slater_zeta4
S(1) 6.7781 0 -0.06(3) 0.00(3) 0.02(3) 0.15(2) 0.054(18) -0.11(2) 0.00(2) 0.08(2) 0.639(19) -0.019(18) 0.104(19) 0.122(18) -0.017(19) 0.047(19) -0.458(19) 0.271(19) -0.026(16) -0.003(17) 0.056(17) -0.026(18) -0.047(17) 0.291(17) 0.072(19) 0.061(18) 0.995 1.02 0.783858 0.891474 0.86057 0.827253 4 3.6124 4 3.6124 4 3.6124 4 3.6124 4 3.6124
F(1) 7.162(19) 0 0.039(16) 0.090(17) -0.027(14) -0.042(17) 0.046(16) -0.014(17) 0.00(2) -0.019(19) 0.051(11) 0.004(10) -0.051(10) 0.056(11) 0.080(11) 0.065(11) -0.017(11) -0.0336 -0.0125 -0.0044 -0.0003 -0.0018 -0.0246 0.0207 -0.0222 0.0485 0.997412 0.944229 0.944229 0.944229 0.944229 0.944229 2 5.186 2 5.186 2 5.186 3 5.186 4 5.186
F(2) 7.2368 0 -0.010(18) -0.12(3) -0.057(16) -0.07(2) 0.028(19) 0.10(3) 0.02(2) 0.005(18) -0.172(14) 0.040(12) 0.093(15) -0.102(13) 0.211(14) 0.103(16) 0.036(14) -0.1115 -0.0063 0.018 -0.0656 0.1261 0.0656 0.0185 0.0612 0.1295 1.003994 1.011842 1.011842 1.011842 1.011842 1.011842 2 5.186 2 5.186 2 5.186 3 5.186 4 5.186
F(3) 7.032(18) 0 -0.081(16) -0.124(14) 0.059(16) -0.103(18) 0.006(16) -0.008(16) -0.009(18) 0.038(17) -0.077(10) 0.008(10) -0.014(8) 0.010(10) 0.168(10) 0.012(9) -0.084(9) -0.0113 0.0309 0.0393 -0.0317 0.0206 0.0326 -0.0009 -0.0146 -0.0006 1.003994 1.011842 1.011842 1.011842 1.011842 1.011842 2 5.186 2 5.186 2 5.186 3 5.186 4 5.186
F(4) 7.068(18) 0 0.107(16) -0.024(15) 0.071(13) -0.098(16) -0.043(16) 0.030(15) -0.050(18) -0.005(18) -0.089(9) 0.003(9) 0.042(8) -0.032(9) -0.100(9) 0.009(10) -0.111(10) -0.0003 0.0028 -0.0219 -0.0294 0.0054 -0.0061 -0.0341 -0.0177 -0.007 1.003994 1.011842 1.011842 1.011842 1.011842 1.011842 2 5.186 2 5.186 2 5.186 3 5.186 4 5.186
O(1) 6.16(2) 0 0.027(10) 0.005(12) -0.0423 -0.042 -0.002(9) 0.009(10) -0.038 0.003(11) 0.0326 0.004(7) 0.029(8) -0.0563 0.008 -0.011(9) -0.005(9) 0.0111 -0.0153 -0.0031 0.0086 -0.0065 -0.0089 0.003 0.0064 -0.0217 0.987544 0.90913 0.90913 0.90913 0.90913 0.90913 2 4.4974 2 4.4974 2 4.4974 3 4.4974 4 4.4974
O(2) 6.20(2) 0 0.018(11) -0.111(12) -0.0087 -0.03 0.044(11) -0.026(11) 0.0171 -0.006(11) -0.009 0.027(9) 0.019(8) 0.0191 -0.0205 0.001(8) 0.011(8) 0.0024 0.0228 -0.0364 0.0251 -0.0035 0.0113 0.0054 0.0091 0.0151 0.987544 0.90913 0.90913 0.90913 0.90913 0.90913 2 4.4974 2 4.4974 2 4.4974 3 4.4974 4 4.4974
O(3) 6.11(2) 0 -0.004(9) -0.165(11) -0.118(11) 0.029(12) -0.018(10) -0.010(12) 0.079(10) -0.008(10) 0.058(8) 0.017(7) -0.067(8) 0.082(8) -0.009(7) 0.014(7) -0.008(7) 0.0045 -0.0091 -0.0022 -0.0103 -0.0177 0.0056 0.0141 0.016 0.0142 0.988875 1.046989 1.046989 1.046989 1.046989 1.046989 2 4.4974 2 4.4974 2 4.4974 3 4.4974 4 4.4974
O(4) 6.38(2) 0 0.207(13) 0.003(10) -0.0068 -0.040(14) 0.132(14) -0.013(11) 0.0161 -0.024(12) -0.005(9) 0.007(10) 0.0115 0.069 -0.0044 0.081(7) -0.024(7) 0.005(12) -0.005(12) 0.005(10) -0.015(11) -0.005(10) 0.041(10) -0.007(10) 0.039(9) 0.007(9) 0.955862 1.080612 1.080612 1.080612 1.080612 1.080612 2 4.4974 2 4.4974 2 4.4974 3 4.4974 4 4.4974
N(1) 5.04(3) 0 -0.007(11) -0.037(12) -0.010(12) -0.017(11) 0.002(10) 0.003(11) -0.010(11) -0.009(11) 0.136(10) -0.027(9) 0.136(9) 0.079(10) 0.061(10) -0.007(9) -0.020(9) -0.0056 0.0268 0.01 -0.0218 -0.0091 0.0121 -0.0004 -0.011 -0.009 0.994747 0.988659 0.988659 0.988659 0.988659 0.988659 2 3.81056 2 3.81056 2 3.81056 3 3.81056 4 3.81056
N(2) 5.13(4) 0 -0.011(13) 0.000(15) -0.034(18) 0.202(16) -0.024(12) -0.043(14) -0.018(14) 0.051(14) 0.019(14) -0.019(11) -0.017(13) 0.002(13) 0.003(13) 0.043(13) -0.024(13) -0.0121 -0.0275 0.032 -0.0309 0.0115 -0.0083 0.022 0.0021 0.0288 0.979429 0.907938 0.907938 0.907938 0.907938 0.907938 2 3.81056 2 3.81056 2 3.81056 3 3.81056 4 3.81056
C(1) 4.06(4) 0 -0.015(15) 0.011(15) 0.056(16) 0.028(15) -0.072(14) -0.048(13) -0.025(13) -0.086(13) 0.257(16) -0.027(16) -0.007(15) -0.059(14) 0.003(14) -0.009(13) -0.176(12) 0.0657 -0.009 0.0393 0.0334 0.0345 -0.0052 0.0674 0.0304 0.0004 0.990411 0.965745 0.965745 0.965745 0.965745 0.965745 2 3.1303 2 3.1303 2 3.1303 3 3.1303 4 3.1303
C(2) 3.77(3) 0 -0.020(15) 0.021(16) -0.012(16) -0.040(16) 0.003(14) 0.001(15) -0.009(13) -0.026(14) 0.337(18) 0.028(16) 0.046(16) -0.012(15) -0.040(15) -0.010(14) -0.229(13) 0.1788 0.009 0.0662 -0.0348 -0.0335 -0.0035 0.0937 -0.0068 0.009 0.981718 0.949683 0.949683 0.949683 0.949683 0.949683 2 3.1303 2 3.1303 2 3.1303 3 3.1303 4 3.1303
C(3) 3.67(3) 0 -0.053(13) -0.023(15) 0.055(17) 0.215(17) 0.080(15) 0.001(15) -0.166(13) -0.006(13) 0.37(2) 0.081(18) 0.008(17) 0.257(16) -0.019(15) -0.022(13) -0.013(13) 0.0075 0.0841 -0.0733 -0.0076 -0.0518 0.0119 -0.0053 -0.0084 -0.0128 1.00105 0.943924 0.943924 0.943924 0.943924 0.943924 2 3.1303 2 3.1303 2 3.1303 3 3.1303 4 3.1303
C(4) 3.88(4) 0 0.009(15) 0.139(17) 0.017(14) -0.112(13) 0.014(12) -0.022(13) 0.058(14) -0.142(14) -0.016(14) -0.001(12) -0.028(14) 0.023(14) 0.002(13) 0.231(15) 0.020(14) 0.0498 0.0113 0.066 0.0203 -0.0226 -0.0006 0.0135 0.0054 -0.021 1.001196 1.010838 1.010838 1.010838 1.010838 1.010838 2 3.1303 2 3.1303 2 3.1303 3 3.1303 4 3.1303
C(5) 3.88(4) 0 -0.017(18) 0.014(18) 0.050(15) -0.194(16) 0.043(15) -0.006(15) 0.008(16) -0.008(16) 0.016(17) 0.098(16) 0.020(15) 0.028(16) 0.020(16) 0.260(17) -0.012(17) -0.0359 0.0343 0.0051 0.0135 0.008 0.068 0.031 -0.0402 -0.0067 0.997485 0.956759 0.956759 0.956759 0.956759 0.956759 2 3.1303 2 3.1303 2 3.1303 3 3.1303 4 3.1303
C(6) 3.96(4) 0 0.03(2) 0.057(19) 0.017(16) -0.204(17) -0.005(16) 0.004(15) 0.018(18) 0.005(17) -0.004(18) 0.017(17) 0.027(16) 0.001(17) -0.029(17) 0.296(18) -0.004(18) 0.0279 -0.01 -0.044 0.0683 -0.0068 -0.0409 0.0499 -0.0343 0.0012 0.997485 0.956759 0.956759 0.956759 0.956759 0.956759 2 3.1303 2 3.1303 2 3.1303 3 3.1303 4 3.1303
C(7) 3.63(4) 0 -0.02(2) 0.125(18) 0.019(16) -0.171(17) -0.057(17) 0.011(15) 0.043(18) -0.082(19) -0.037(18) 0.097(18) 0.085(16) 0.047(17) 0.073(18) 0.29(2) 0.044(19) -0.012 -0.0123 0.0289 0.0299 0.0044 0.0587 -0.0258 -0.0126 -0.0081 0.997485 0.956759 0.956759 0.956759 0.956759 0.956759 2 3.1303 2 3.1303 2 3.1303 3 3.1303 4 3.1303
C(8) 4.16(4) 0 -0.04(2) 0.08(2) -0.042(16) -0.203(17) 0.003(17) 0.011(16) 0.011(19) -0.079(18) 0.004(19) 0.023(18) -0.042(17) -0.013(18) -0.054(18) 0.396(19) -0.016(19) 0.0273 0.0494 -0.0082 0.0052 0.0303 0.0237 0.0367 -0.0276 0.0558 0.997485 0.956759 0.956759 0.956759 0.956759 0.956759 2 3.1303 2 3.1303 2 3.1303 3 3.1303 4 3.1303
C(9) 3.93(4) 0 0.020(17) 0.04(2) 0.058(15) -0.268(16) 0.023(14) 0.026(16) -0.012(16) -0.017(16) -0.029(17) -0.019(15) -0.022(17) -0.017(16) -0.005(16) 0.284(17) -0.035(17) 0.0113 0.0083 0.0023 -0.0293 0.015 0.044 -0.0328 0.0389 -0.0575 0.997485 0.956759 0.956759 0.956759 0.956759 0.956759 2 3.1303 2 3.1303 2 3.1303 3 3.1303 4 3.1303
C(10) 3.80(3) 0 0.048(16) 0.052(15) -0.015(14) -0.181(14) -0.008(13) -0.010(12) 0.054(14) -0.037(13) -0.027(14) 0.005(14) 0.023(12) -0.019(14) -0.025(13) 0.281(14) -0.010(14) 0.0691 0.0135 -0.0142 -0.0073 0.0219 0.0215 -0.0047 -0.0105 -0.0553 1.000768 0.997742 0.997742 0.997742 0.997742 0.997742 2 3.1303 2 3.1303 2 3.1303 3 3.1303 4 3.1303
C(11) 3.93(4) 0 0.055(16) 0.009(17) -0.043(15) -0.206(15) -0.011(14) -0.007(14) 0.010(14) -0.030(14) 0.020(16) -0.014(15) 0.020(15) 0.001(15) 0.030(15) 0.333(15) 0.034(15) 0.0287 -0.0256 -0.0463 -0.0485 0.0492 -0.017 -0.0033 -0.0063 0.0063 0.997485 0.956759 0.956759 0.956759 0.956759 0.956759 2 3.1303 2 3.1303 2 3.1303 3 3.1303 4 3.1303
C(12) 3.70(4) 0 0.069(17) 0.082(18) 0.012(15) -0.159(15) 0.027(14) 0.018(15) 0.038(15) -0.062(15) 0.020(16) -0.011(15) 0.013(16) 0.047(16) 0.033(16) 0.273(16) -0.002(16) -0.0055 0.0117 -0.0038 -0.0114 -0.0529 0.023 0.0097 -0.0043 -0.0117 0.997485 0.956759 0.956759 0.956759 0.956759 0.956759 2 3.1303 2 3.1303 2 3.1303 3 3.1303 4 3.1303
C(13) 3.89(4) 0 0.094(18) 0.022(19) 0.032(15) -0.161(15) -0.011(14) -0.034(14) 0.043(15) -0.058(16) -0.026(16) -0.003(15) -0.010(15) 0.002(16) 0.008(16) 0.365(16) 0.024(16) 0.0902 0.0307 -0.0361 -0.0044 -0.0152 0.0348 0.0079 0.008 -0.0023 0.997485 0.956759 0.956759 0.956759 0.956759 0.956759 2 3.1303 2 3.1303 2 3.1303 3 3.1303 4 3.1303
C(14) 3.83(4) 0 0.007(17) 0.043(17) -0.034(15) -0.174(15) -0.014(14) 0.014(14) -0.007(14) -0.043(15) -0.041(16) 0.029(15) 0.007(15) -0.008(15) -0.008(16) 0.297(15) 0.032(15) -0.0056 0.0336 -0.0191 0.0186 0.0272 0.025 0.0076 -0.0867 -0.014 0.997485 0.956759 0.956759 0.956759 0.956759 0.956759 2 3.1303 2 3.1303 2 3.1303 3 3.1303 4 3.1303
C(15) 3.88(4) 0 0.005(17) 0.031(16) 0.041(15) -0.175(16) -0.030(15) 0.018(13) 0.018(15) -0.004(14) 0.009(16) 0.022(16) 0.004(14) 0.004(16) -0.008(15) 0.298(15) -0.014(15) 0.0158 -0.0069 -0.0132 0.0514 -0.0041 0.0077 -0.005 0.0155 -0.0345 0.997485 0.956759 0.956759 0.956759 0.956759 0.956759 2 3.1303 2 3.1303 2 3.1303 3 3.1303 4 3.1303
C(16) 4.14(3) 0 -0.110(15) -0.026(15) 0.000(15) -0.026(16) 0.080(14) 0.027(15) 0.038(15) 0.063(14) 0.477(18) -0.065(16) -0.063(17) 0.000(16) 0.055(16) 0.083(15) -0.365(15) 0.1774 0.0081 0.0378 0.0514 0.0648 -0.0695 0.2528 0.0339 -0.0214 0.966008 1 1 1 1 1 2 3.1303 2 3.1303 2 3.1303 3 3.1303 4 3.1303
C(17) 3.89(4) 0 -0.020(16) -0.12(2) -0.15(2) 0.274(17) 0.078(15) 0.348(17) -0.083(16) 0.008(15) -0.001(19) -0.021(16) 0.02(2) -0.029(18) -0.013(17) 0.014(17) 0.003(17) 0.0066 0.0548 0.0595 -0.0381 0.0429 0.0251 -0.0297 0.0139 0.0097 1.019386 0.91359 0.91359 0.91359 0.91359 0.91359 2 3.1303 2 3.1303 2 3.1303 3 3.1303 4 3.1303
C(18) 3.8658 0 0.009(17) 0.092(16) -0.049(19) -0.096(18) -0.044(16) 0.024(16) -0.019(15) -0.004(15) 0.17(2) -0.04(2) -0.063(19) 0.001(18) 0.033(18) -0.080(16) -0.219(15) 0.1626 0.0666 -0.0433 -0.0238 -0.0718 0.012 0.1059 -0.0531 -0.0035 1.046309 0.901326 0.901326 0.901326 0.901326 0.901326 2 3.1303 2 3.1303 2 3.1303 3 3.1303 4 3.1303
H(3) 0.9358 0 0 0 0.236(16) 0 0 0 0 0.092 0 0 0 0 0 0 0 0 0 0 0 0 0 0 0 0 1.1 1.2 1.2 1.2 1.2 1.2 0 1.9154 1 1.9154 2 1.9154 3 1.9154 4 1.9154
H(1) 0.9453 0 0 0 0.259(18) 0 0 0 0 0.0054 0 0 0 0 0 0 0 0 0 0 0 0 0 0 0 0 1.1 1.2 1.2 1.2 1.2 1.2 0 1.9154 1 1.9154 2 1.9154 3 1.9154 4 1.9154
H(1B) 1.0064 0 0 0 0.143(12) 0 0 0 0 0 0 0 0 0 0 0 0 0 0 0 0 0 0 0 0 0 1.15 1.4 1.4 1.4 1.4 1.4 0 1.9154 1 1.9154 2 1.9154 3 1.9154 4 1.9154
H(1A) 1.0097 0 0 0 0.145(14) 0 0 0 0 0 0 0 0 0 0 0 0 0 0 0 0 0 0 0 0 0 1.15 1.4 1.4 1.4 1.4 1.4 0 1.9154 1 1.9154 2 1.9154 3 1.9154 4 1.9154
H(5) 1.0078 0 0 0 0.152(12) 0 0 0 0 0 0 0 0 0 0 0 0 0 0 0 0 0 0 0 0 0 1.15 1.4 1.4 1.4 1.4 1.4 0 1.9154 1 1.9154 2 1.9154 3 1.9154 4 1.9154
H(6) 1.0071 0 0 0 0.171(15) 0 0 0 0 0 0 0 0 0 0 0 0 0 0 0 0 0 0 0 0 0 1.15 1.4 1.4 1.4 1.4 1.4 0 1.9154 1 1.9154 2 1.9154 3 1.9154 4 1.9154
H(8) 1.0005 0 0 0 0.157(12) 0 0 0 0 0 0 0 0 0 0 0 0 0 0 0 0 0 0 0 0 0 1.15 1.4 1.4 1.4 1.4 1.4 0 1.9154 1 1.9154 2 1.9154 3 1.9154 4 1.9154
H(9) 0.9712 0 0 0 0.158(13) 0 0 0 0 0 0 0 0 0 0 0 0 0 0 0 0 0 0 0 0 0 1.15 1.4 1.4 1.4 1.4 1.4 0 1.9154 1 1.9154 2 1.9154 3 1.9154 4 1.9154
H(11) 0.9743 0 0 0 0.153(14) 0 0 0 0 0 0 0 0 0 0 0 0 0 0 0 0 0 0 0 0 0 1.15 1.4 1.4 1.4 1.4 1.4 0 1.9154 1 1.9154 2 1.9154 3 1.9154 4 1.9154
H(14) 1.0073 0 0 0 0.188(14) 0 0 0 0 0 0 0 0 0 0 0 0 0 0 0 0 0 0 0 0 0 1.15 1.4 1.4 1.4 1.4 1.4 0 1.9154 1 1.9154 2 1.9154 3 1.9154 4 1.9154
H(15) 0.9886 0 0 0 0.173(12) 0 0 0 0 0 0 0 0 0 0 0 0 0 0 0 0 0 0 0 0 0 1.15 1.4 1.4 1.4 1.4 1.4 0 1.9154 1 1.9154 2 1.9154 3 1.9154 4 1.9154
H(18A) 0.9818 0 0 0 0.091(13) 0 0 0 0 0 0 0 0 0 0 0 0 0 0 0 0 0 0 0 0 0 1.15 1.4 1.4 1.4 1.4 1.4 0 1.9154 1 1.9154 2 1.9154 3 1.9154 4 1.9154
H(18B) 1.0021 0 0 0 0.127(15) 0 0 0 0 0 0 0 0 0 0 0 0 0 0 0 0 0 0 0 0 0 1.15 1.4 1.4 1.4 1.4 1.4 0 1.9154 1 1.9154 2 1.9154 3 1.9154 4 1.9154
H(18C) 0.9995 0 0 0 0.109(13) 0 0 0 0 0 0 0 0 0 0 0 0 0 0 0 0 0 0 0 0 0 1.15 1.4 1.4 1.4 1.4 1.4 0 1.9154 1 1.9154 2 1.9154 3 1.9154 4 1.9154

loop_
_atom_site_aniso_label
_atom_site_aniso_U_11
_atom_site_aniso_U_22
_atom_site_aniso_U_33
_atom_site_aniso_U_23
_atom_site_aniso_U_13
_atom_site_aniso_U_12
S(1) 0.011721(17) 0.008137(14) 0.010946(19) 0.000078(13) 0.005533(15) -0.001461(12)
F(1) 0.02268(18) 0.0341(2) 0.0415(3) -0.0069(2) 0.0204(2) 0.00309(16)
F(2) 0.0497(3) 0.01728(17) 0.0891(4) -0.0047(3) 0.0581(3) -0.0062(2)
F(3) 0.02006(18) 0.02091(17) 0.0436(3) -0.0008(2) 0.0038(2) -0.00713(14)
F(4) 0.0384(2) 0.01642(15) 0.0303(2) 0.00733(16) 0.0133(2) -0.00457(16)
O(1) 0.01697(7) 0.00930(5) 0.01747(8) -0.00216(7) 0.00805(9) -0.00220(7)
O(2) 0.01969(7) 0.01855(8) 0.01157(8) 0.00265(7) 0.00529(9) -0.00182(8)
O(3) 0.02382(14) 0.01629(11) 0.01511(13) 0.00237(10) 0.01207(12) 0.00423(10)
O(4) 0.03225(16) 0.01344(9) 0.02856(18) 0.00354(12) 0.02287(13) 0.00299(12)
N(1) 0.01767(9) 0.00884(7) 0.01574(10) 0.00145(7) 0.00904(8) 0.00108(7)
N(2) 0.01958(11) 0.01170(9) 0.02881(15) -0.00346(9) 0.01027(11) 0.00077(8)
C(1) 0.01425(8) 0.00878(7) 0.01417(9) 0.00088(6) 0.00480(7) -0.00170(6)
C(2) 0.01529(8) 0.00947(7) 0.01225(9) -0.00015(6) 0.00512(7) -0.00042(6)
C(3) 0.01733(9) 0.00925(7) 0.01631(10) 0.00166(7) 0.00931(8) 0.00088(6)
C(4) 0.01342(8) 0.01141(8) 0.01420(10) 0.00118(7) 0.00574(8) 0.00043(6)
C(5) 0.01575(9) 0.01564(9) 0.01900(11) 0.00347(8) 0.00958(9) 0.00085(7)
C(6) 0.01715(10) 0.02159(11) 0.02285(13) 0.00111(10) 0.01209(10) -0.00041(9)
C(7) 0.01567(10) 0.02118(11) 0.02523(14) -0.00465(10) 0.01026(10) 0.00077(8)
C(8) 0.01920(11) 0.01746(10) 0.02782(15) -0.00027(10) 0.00945(11) 0.00511(8)
C(9) 0.01810(10) 0.01371(8) 0.02035(12) 0.00252(8) 0.00733(9) 0.00364(7)
C(10) 0.01334(8) 0.00904(7) 0.01474(9) 0.00141(6) 0.00689(7) 0.00097(6)
C(11) 0.01519(8) 0.00967(7) 0.01858(10) 0.00102(7) 0.00963(8) 0.00047(6)
C(12) 0.01406(8) 0.00959(7) 0.01910(11) 0.00083(7) 0.00858(8) 0.00012(6)
C(13) 0.01322(8) 0.00969(7) 0.01716(10) 0.00047(7) 0.00669(8) 0.00114(6)
C(14) 0.01451(8) 0.01109(8) 0.02116(11) 0.00085(7) 0.00987(8) 0.00128(6)
C(15) 0.01432(9) 0.01049(7) 0.02097(11) 0.00119(7) 0.00968(8) 0.00042(6)
C(16) 0.02044(11) 0.01158(9) 0.03287(16) 0.00052(10) 0.01572(12) -0.00200(8)
C(17) 0.01554(9) 0.01018(8) 0.02069(11) -0.00092(8) 0.00698(8) 0.00153(6)
C(18) 0.02099(11) 0.01766(9) 0.01996(12) -0.00180(9) -0.00149(10) -0.00359(8)
H(3) 0.03363 0.030268 0.017457 -0.001138 0.004947 0.003068
H(1) 0.033698 0.024463 0.029579 0.003392 0.020953 0.00342
H(1B) 0.03143 0.01984 0.031161 -0.004614 0.005288 0.003424
H(1A) 0.027072 0.034003 0.029553 0.004029 0.014911 -0.003558
H(5) 0.031232 0.02521 0.035907 0.007672 0.018166 0.008301
H(6) 0.043817 0.037971 0.048364 0.011145 0.033579 0.007173
H(8) 0.031776 0.027027 0.043834 0.000308 0.010102 0.011068
H(9) 0.03359 0.025387 0.028187 0.005227 0.010097 0.002183
H(11) 0.032791 0.026599 0.038875 0.002399 0.024987 0.000969
H(14) 0.028749 0.027728 0.045886 -0.00349 0.022514 0.00248
H(15) 0.026496 0.022207 0.045404 -0.000341 0.018894 -0.006092
H(18A) 0.03998 0.031561 0.036394 0.007422 -0.007602 0.000925
H(18B) 0.032062 0.042463 0.044402 -0.003053 0.014139 -0.010556
H(18C) 0.03531 0.025857 0.050514 -0.013764 0.003524 0.005278

loop_
_atom_site_label
_atom_site_fract_x
_atom_site_fract_y
_atom_site_fract_z
_atom_site_U_iso_or_equiv
_atom_site_occupancy
_atom_site_symmetry_multiplicity
S(1) 0.342122(4) 0.147276(4) 0.809449(6) 0.01 1 4
F(1) 0.64820(4) 0.03096(5) 0.58399(8) 0.03 1 4
F(2) 0.32498(8) 0.70292(5) 0.52944(17) 0.044 1 4
F(3) 0.30863(4) 0.79651(4) 0.69961(9) 0.029 1 4
F(4) 0.21263(5) 0.82143(4) 0.50438(7) 0.028 1 4
O(1) 0.331052(19) 0.265528(13) 0.80008(3) 0.014 1 4
O(2) 0.35901(2) 0.09590(2) 0.94124(2) 0.016 1 4
O(3) 0.24481(3) 0.17990(3) 0.50614(4) 0.017 1 4
O(4) 0.10917(4) 0.26105(3) 0.72525(5) 0.022 1 4
N(1) 0.170120(19) 0.355814(19) 0.57593(3) 0.013 1 4
N(2) 0.10743(2) 0.88164(2) 0.75491(4) 0.019 1 4
C(1) 0.237629(17) 0.085846(17) 0.70709(3) 0.012 1 4
C(2) 0.184696(17) 0.155492(17) 0.58675(3) 0.012 1 4
C(3) 0.151143(18) 0.263239(17) 0.63819(3) 0.013 1 4
C(4) 0.433779(18) 0.111002(19) 0.74081(3) 0.013 1 4
C(5) 0.45313(2) 0.17900(2) 0.64245(3) 0.016 1 4
C(6) 0.52608(2) 0.15184(3) 0.58862(4) 0.019 1 4
C(7) 0.57727(2) 0.05740(3) 0.63557(4) 0.02 1 4
C(8) 0.55891(2) -0.01122(3) 0.73293(4) 0.021 1 4
C(9) 0.48568(2) 0.01627(2) 0.78654(3) 0.017 1 4
C(10) 0.152458(17) 0.464338(17) 0.60825(3) 0.012 1 4
C(11) 0.211366(18) 0.546693(18) 0.58270(3) 0.013 1 4
C(12) 0.198973(18) 0.655160(18) 0.61551(3) 0.013 1 4
C(13) 0.127300(17) 0.683263(18) 0.67424(3) 0.013 1 4
C(14) 0.066303(18) 0.601491(19) 0.69384(3) 0.015 1 4
C(15) 0.078235(18) 0.492323(18) 0.66050(3) 0.014 1 4
C(16) 0.26181(2) 0.74324(2) 0.58674(4) 0.02 1 4
C(17) 0.116411(18) 0.79337(2) 0.71751(3) 0.015 1 4
C(18) 0.09850(2) 0.09183(2) 0.50862(4) 0.021 1 4
H(3) 0.212136 0.167708 0.40886 0.028 1 4
H(1) 0.215856 0.347137 0.51741 0.027 1 4
H(1B) 0.256283 0.005762 0.673559 0.028 1 4
H(1A) 0.193861 0.072947 0.775261 0.029 1 4
H(5) 0.410252 0.250909 0.607087 0.029 1 4
H(6) 0.541742 0.201516 0.510034 0.039 1 4
H(8) 0.599441 -0.08589 0.761465 0.034 1 4
H(9) 0.470523 -0.036208 0.863129 0.029 1 4
H(11) 0.266744 0.526376 0.537033 0.03 1 4
H(14) 0.010158 0.62615 0.735891 0.032 1 4
H(15) 0.02886 0.430379 0.673062 0.03 1 4
H(18A) 0.062537 0.135621 0.41831 0.04 1 4
H(18B) 0.054674 0.075502 0.574178 0.039 1 4
H(18C) 0.120781 0.018081 0.467922 0.039 1 4

loop_
_geom_angle_atom_site_label_1
_geom_angle_atom_site_label_2
_geom_angle_atom_site_label_3
_geom_angle
_geom_angle_site_symmetry_1
_geom_angle_site_symmetry_2
_geom_angle_site_symmetry_3
_geom_angle_publ_flag
O(1) S(1) O(2) 118.459(18) 1_555 1_555 1_555 yes
O(1) S(1) C(1) 108.014(13) 1_555 1_555 1_555 yes
O(1) S(1) C(4) 108.009(15) 1_555 1_555 1_555 yes
O(2) S(1) C(1) 105.848(15) 1_555 1_555 1_555 yes
O(2) S(1) C(4) 108.226(16) 1_555 1_555 1_555 yes
C(1) S(1) C(4) 107.866(13) 1_555 1_555 1_555 yes
C(3) N(1) C(10) 125.97(3) 1_555 1_555 1_555 yes
S(1) C(1) C(2) 114.925(15) 1_555 1_555 1_555 yes
O(3) C(2) C(1) 108.82(2) 1_555 1_555 1_555 yes
O(3) C(2) C(18) 112.04(3) 1_555 1_555 1_555 yes
C(1) C(2) C(18) 108.76(2) 1_555 1_555 1_555 yes
O(4) C(3) N(1) 125.15(3) 1_555 1_555 1_555 yes
S(1) C(4) C(5) 118.754(19) 1_555 1_555 1_555 yes
S(1) C(4) C(9) 119.45(2) 1_555 1_555 1_555 yes
C(5) C(4) C(9) 121.79(3) 1_555 1_555 1_555 yes
C(4) C(5) C(6) 119.26(3) 1_555 1_555 1_555 yes
C(4) C(5) H(5) 119.97(3) 1_555 1_555 1_555 yes
C(6) C(5) H(5) 120.75(3) 1_555 1_555 1_555 yes
C(5) C(6) C(7) 118.23(3) 1_555 1_555 1_555 yes
C(5) C(6) H(6) 121.17(3) 1_555 1_555 1_555 yes
C(7) C(6) H(6) 120.58(3) 1_555 1_555 1_555 yes
F(1) C(7) C(6) 118.43(5) 1_555 1_555 1_555 yes
F(1) C(7) C(8) 118.28(4) 1_555 1_555 1_555 yes
C(6) C(7) C(8) 123.29(3) 1_555 1_555 1_555 yes
C(7) C(8) C(9) 118.28(3) 1_555 1_555 1_555 yes
C(7) C(8) H(8) 119.48(4) 1_555 1_555 1_555 yes
C(9) C(8) H(8) 122.17(4) 1_555 1_555 1_555 yes
C(4) C(9) C(8) 119.14(3) 1_555 1_555 1_555 yes
C(4) C(9) H(9) 121.55(3) 1_555 1_555 1_555 yes
C(8) C(9) H(9) 119.30(3) 1_555 1_555 1_555 yes
N(1) C(10) C(11) 117.22(3) 1_555 1_555 1_555 yes
N(1) C(10) C(15) 122.66(2) 1_555 1_555 1_555 yes
C(11) C(10) C(15) 120.10(2) 1_555 1_555 1_555 yes
C(10) C(11) C(12) 119.99(3) 1_555 1_555 1_555 yes
C(10) C(11) H(11) 120.64(2) 1_555 1_555 1_555 yes
C(12) C(11) H(11) 119.37(2) 1_555 1_555 1_555 yes
C(11) C(12) C(13) 120.23(2) 1_555 1_555 1_555 yes
C(11) C(12) C(16) 119.75(3) 1_555 1_555 1_555 yes
C(13) C(12) C(16) 120.02(2) 1_555 1_555 1_555 yes
C(12) C(13) C(14) 119.41(2) 1_555 1_555 1_555 yes
C(12) C(13) C(17) 121.62(2) 1_555 1_555 1_555 yes
C(14) C(13) C(17) 118.95(3) 1_555 1_555 1_555 yes
C(13) C(14) C(15) 120.53(3) 1_555 1_555 1_555 yes
C(13) C(14) H(14) 117.76(2) 1_555 1_555 1_555 yes
C(15) C(14) H(14) 121.71(2) 1_555 1_555 1_555 yes
C(10) C(15) C(14) 119.60(2) 1_555 1_555 1_555 yes
C(10) C(15) H(15) 120.81(2) 1_555 1_555 1_555 yes
C(14) C(15) H(15) 119.57(3) 1_555 1_555 1_555 yes
F(2) C(16) F(3) 107.18(8) 1_555 1_555 1_555 yes
F(2) C(16) F(4) 107.97(8) 1_555 1_555 1_555 yes
F(2) C(16) C(12) 112.33(3) 1_555 1_555 1_555 yes
F(3) C(16) F(4) 105.68(4) 1_555 1_555 1_555 yes
F(3) C(16) C(12) 112.05(4) 1_555 1_555 1_555 yes
F(4) C(16) C(12) 111.28(4) 1_555 1_555 1_555 yes
N(2) C(17) C(13) 178.64(4) 1_555 1_555 1_555 yes
C(2) C(18) H(18A) 110.75(3) 1_555 1_555 1_555 yes
C(2) C(18) H(18B) 109.27(3) 1_555 1_555 1_555 yes
C(2) C(18) H(18C) 108.68(3) 1_555 1_555 1_555 yes
H(18A) C(18) H(18B) 112.74(3) 1_555 1_555 1_555 yes
H(18A) C(18) H(18C) 101.96(3) 1_555 1_555 1_555 yes
H(18B) C(18) H(18C) 113.23(3) 1_555 1_555 1_555 yes

loop_
_geom_bond_atom_site_label_1
_geom_bond_atom_site_label_2
_geom_bond_distance
_geom_bond_site_symmetry_1
_geom_bond_site_symmetry_2
_geom_bond_publ_flag
S(1) O(1) 1.44274(17) 1_555 1_555 yes
S(1) O(2) 1.4499(2) 1_555 1_555 yes
S(1) C(1) 1.7864(2) 1_555 1_555 yes
S(1) C(4) 1.7553(3) 1_555 1_555 yes
F(1) C(7) 1.3437(6) 1_555 1_555 yes
F(2) C(16) 1.3318(8) 1_555 1_555 yes
F(3) C(16) 1.3450(8) 1_555 1_555 yes
F(4) C(16) 1.3467(6) 1_555 1_555 yes
O(3) C(2) 1.4076(5) 1_555 1_555 yes
O(4) C(3) 1.2242(4) 1_555 1_555 yes
N(1) C(3) 1.3591(3) 1_555 1_555 yes
N(1) C(10) 1.3990(3) 1_555 1_555 yes
N(2) C(17) 1.1568(2) 1_555 1_555 yes
C(1) C(2) 1.5276(3) 1_555 1_555 yes
C(2) C(18) 1.5252(3) 1_555 1_555 yes
C(4) C(5) 1.3944(4) 1_555 1_555 yes
C(4) C(9) 1.3923(3) 1_555 1_555 yes
C(5) C(6) 1.3869(5) 1_555 1_555 yes
C(5) H(5) 1.0830(3) 1_555 1_555 yes
C(6) C(7) 1.3869(4) 1_555 1_555 yes
C(6) H(6) 1.0830(4) 1_555 1_555 yes
C(7) C(8) 1.3851(6) 1_555 1_555 yes
C(8) C(9) 1.3901(5) 1_555 1_555 yes
C(8) H(8) 1.0830(3) 1_555 1_555 yes
C(9) H(9) 1.0830(3) 1_555 1_555 yes
C(10) C(11) 1.4003(3) 1_555 1_555 yes
C(10) C(15) 1.3964(4) 1_555 1_555 yes
C(11) C(12) 1.3819(3) 1_555 1_555 yes
C(11) H(11) 1.0830(3) 1_555 1_555 yes
C(12) C(13) 1.4043(4) 1_555 1_555 yes
C(12) C(16) 1.5013(4) 1_555 1_555 yes
C(13) C(14) 1.3957(4) 1_555 1_555 yes
C(13) C(17) 1.4298(3) 1_555 1_555 yes
C(14) C(15) 1.3902(3) 1_555 1_555 yes
C(14) H(14) 1.0830(3) 1_555 1_555 yes
C(15) H(15) 1.0830(3) 1_555 1_555 yes
C(18) H(18A) 1.0770(3) 1_555 1_555 yes
C(18) H(18B) 1.0770(4) 1_555 1_555 yes
C(18) H(18C) 1.0770(3) 1_555 1_555 yes

loop_
_atom_site_anharm_gc_c_label
_atom_site_anharm_gc_c_111
_atom_site_anharm_gc_c_222
_atom_site_anharm_gc_c_333
_atom_site_anharm_gc_c_112
_atom_site_anharm_gc_c_122
_atom_site_anharm_gc_c_113
_atom_site_anharm_gc_c_133
_atom_site_anharm_gc_c_223
_atom_site_anharm_gc_c_233
_atom_site_anharm_gc_c_123
S(1) 0.000005 -0.000034 -0.000079 0.000007 0.000005 -0.000007 0.000002 -0.000007 0.00001 0.000001
O(4) -0.000644 0 -0.002532 -0.000124 0 -0.001133 -0.00175 0 -0.000429 -0.000252

loop_
_atom_site_anharm_gc_d_label
_atom_site_anharm_gc_d_1111
_atom_site_anharm_gc_d_2222
_atom_site_anharm_gc_d_3333
_atom_site_anharm_gc_d_1112
_atom_site_anharm_gc_d_1222
_atom_site_anharm_gc_d_1113
_atom_site_anharm_gc_d_1333
_atom_site_anharm_gc_d_2223
_atom_site_anharm_gc_d_2333
_atom_site_anharm_gc_d_1122
_atom_site_anharm_gc_d_1133
_atom_site_anharm_gc_d_2233
_atom_site_anharm_gc_d_1123
_atom_site_anharm_gc_d_1223
_atom_site_anharm_gc_d_1233
S(1) -0.000017 -0.000047 0.000001 0 0.000002 0.00001 0.000007 0.000004 0.000002 -0.00001 0.000006 0.000003 0 0.000003 0.000001
